data_1501846
loop_
_publ_author_name
'Huang, Hong-Li'
'Wang, Chun-Ming'
'Wang, Zhen-Hua'
'Yao, Ming-Jun'
'Han, Guang-Tian'
'Yuan, Ji-Cheng'
'Gao, Kun'
'Yuan, Cheng-Shan'

_publ_section_title
;
 Tirucallane-type triterpenoids from Dysoxylum lenticellatum.
;
_journal_issue 10
_journal_name_full 'Journal of natural products'
_journal_page_first 2235
_journal_page_last 2242
_journal_paper_doi 10.1021/np2006296
_journal_volume 74
_journal_year 2011
_chemical_absolute_configuration none
_chemical_formula_sum 'C32 H52 O4'
_chemical_formula_weight 500.74
_chemical_name_systematic
; 
 ? 
;
_space_group_IT_number 19
_symmetry_cell_setting orthorhombic
_symmetry_space_group_name_Hall 'P 2ac 2ab'
_symmetry_space_group_name_H-M 'P 21 21 21'
_atom_sites_solution_hydrogens geom
_atom_sites_solution_primary direct
_atom_sites_solution_secondary difmap
_audit_creation_method SHELXL-97
_cell_angle_alpha 90.00
_cell_angle_beta 90.00
_cell_angle_gamma 90.00
_cell_formula_units_Z 4
_cell_length_a 7.541(8)
_cell_length_b 10.852(11)
_cell_length_c 36.43(4)
_cell_measurement_reflns_used 3047
_cell_measurement_temperature 296(2)
_cell_measurement_theta_max 19.20
_cell_measurement_theta_min 2.24
_cell_volume 2981(5)
_computing_cell_refinement 'Bruker SAINT'
_computing_data_collection 'Bruker APEX2'
_computing_data_reduction 'Bruker SAINT'
_computing_molecular_graphics 'Bruker SHELXTL'
_computing_publication_material 'Bruker SHELXTL'
_computing_structure_refinement 'SHELXL-97 (Sheldrick, 2008)'
_computing_structure_solution 'SHELXS-97 (Sheldrick, 2008)'
_diffrn_ambient_temperature 296(2)
_diffrn_measured_fraction_theta_full 0.996
_diffrn_measured_fraction_theta_max 0.996
_diffrn_measurement_device_type 'Bruker APEX-II CCD'
_diffrn_measurement_method '\f and \w scans'
_diffrn_radiation_monochromator graphite
_diffrn_radiation_source 'fine-focus sealed tube'
_diffrn_radiation_type MoK\a
_diffrn_radiation_wavelength 0.71073
_diffrn_reflns_av_R_equivalents 0.0866
_diffrn_reflns_av_sigmaI/netI 0.0878
_diffrn_reflns_limit_h_max 9
_diffrn_reflns_limit_h_min -8
_diffrn_reflns_limit_k_max 13
_diffrn_reflns_limit_k_min -13
_diffrn_reflns_limit_l_max 43
_diffrn_reflns_limit_l_min -39
_diffrn_reflns_number 21048
_diffrn_reflns_theta_full 25.30
_diffrn_reflns_theta_max 25.30
_diffrn_reflns_theta_min 2.24
_exptl_absorpt_coefficient_mu 0.071
_exptl_absorpt_correction_T_max 0.9845
_exptl_absorpt_correction_T_min 0.9824
_exptl_absorpt_correction_type multi-scan
_exptl_absorpt_process_details SADABS
_exptl_crystal_colour colorless
_exptl_crystal_density_diffrn 1.116
_exptl_crystal_density_method 'not measured'
_exptl_crystal_description block
_exptl_crystal_F_000 1104
_exptl_crystal_size_max 0.25
_exptl_crystal_size_mid 0.23
_exptl_crystal_size_min 0.22
_refine_diff_density_max 0.233
_refine_diff_density_min -0.232
_refine_diff_density_rms 0.049
_refine_ls_abs_structure_details 'Flack H D (1983), Acta Cryst. A39, 876-881'
_refine_ls_abs_structure_Flack 1(3)
_refine_ls_extinction_method none
_refine_ls_goodness_of_fit_ref 1.021
_refine_ls_hydrogen_treatment constr
_refine_ls_matrix_type full
_refine_ls_number_parameters 334
_refine_ls_number_reflns 5390
_refine_ls_number_restraints 0
_refine_ls_restrained_S_all 1.021
_refine_ls_R_factor_all 0.1295
_refine_ls_R_factor_gt 0.0833
_refine_ls_shift/su_max 0.000
_refine_ls_shift/su_mean 0.000
_refine_ls_structure_factor_coef Fsqd
_refine_ls_weighting_details 'calc w=1/[\s^2^(Fo^2^)+(0.1100P)^2^+1.9653P] where P=(Fo^2^+2Fc^2^)/3'
_refine_ls_weighting_scheme calc
_refine_ls_wR_factor_gt 0.2153
_refine_ls_wR_factor_ref 0.2472
_reflns_number_gt 3328
_reflns_number_total 5390
_reflns_threshold_expression >2sigma(I)
_cod_data_source_file np2006296_si_005.cif
_cod_data_source_block p212121
_cod_depositor_comments
;
The following automatic conversions were performed:

'_symmetry_cell_setting' value 'Orthorhombic' changed to
'orthorhombic' according to
/home/saulius/struct/CIF-dictionaries/cif_core.dic dictionary named
'cif_core.dic' version 2.4.1 from 2010-06-29.

Automatic conversion script
Id: cif_fix_values 1715 2011-07-08 13:25:40Z adriana 
;
_cod_original_sg_symbol_H-M P2(1)2(1)2(1)
_cod_database_code 1501846

loop_
_symmetry_equiv_pos_as_xyz
'x, y, z'
'x+1/2, -y+1/2, -z'
'-x, y+1/2, -z+1/2'
'-x+1/2, -y, z+1/2'

loop_
_atom_site_label
_atom_site_type_symbol
_atom_site_fract_x
_atom_site_fract_y
_atom_site_fract_z
_atom_site_U_iso_or_equiv
_atom_site_adp_type
_atom_site_occupancy
_atom_site_symmetry_multiplicity
_atom_site_calc_flag
_atom_site_refinement_flags
C1 C 0.4079(7) 0.5235(7) 0.34511(15) 0.0753(17) Uani 1 1 d .
H1A H 0.4260 0.6073 0.3366 0.090 Uiso 1 1 calc R
H1B H 0.5153 0.4774 0.3400 0.090 Uiso 1 1 calc R
C2 C 0.3772(9) 0.5258(7) 0.38679(16) 0.086(2) Uani 1 1 d .
H2A H 0.3687 0.4421 0.3959 0.103 Uiso 1 1 calc R
H2B H 0.4773 0.5652 0.3987 0.103 Uiso 1 1 calc R
C3 C 0.2079(8) 0.5956(6) 0.39608(15) 0.0712(17) Uani 1 1 d .
H3 H 0.1916 0.5944 0.4228 0.085 Uiso 1 1 calc R
C4 C 0.0474(7) 0.5376(5) 0.37835(15) 0.0631(14) Uani 1 1 d .
C5 C 0.0780(6) 0.5252(4) 0.33635(13) 0.0493(11) Uani 1 1 d .
H5 H 0.0858 0.6106 0.3277 0.059 Uiso 1 1 calc R
C6 C -0.0816(6) 0.4721(5) 0.31558(14) 0.0556(13) Uani 1 1 d .
H6A H -0.1160 0.3948 0.3269 0.067 Uiso 1 1 calc R
H6B H -0.1806 0.5286 0.3178 0.067 Uiso 1 1 calc R
C7 C -0.0459(6) 0.4502(5) 0.27620(15) 0.0527(12) Uani 1 1 d .
H7 H -0.1415 0.4285 0.2614 0.063 Uiso 1 1 calc R
C8 C 0.1123(6) 0.4592(4) 0.26019(13) 0.0440(11) Uani 1 1 d .
C9 C 0.2759(6) 0.4980(4) 0.28252(12) 0.0479(11) Uani 1 1 d .
H9 H 0.2782 0.5882 0.2814 0.057 Uiso 1 1 calc R
C10 C 0.2542(6) 0.4660(4) 0.32356(13) 0.0485(11) Uani 1 1 d .
C11 C 0.4497(6) 0.4558(6) 0.26493(14) 0.0637(15) Uani 1 1 d .
H11A H 0.4654 0.3690 0.2704 0.076 Uiso 1 1 calc R
H11B H 0.5461 0.4999 0.2767 0.076 Uiso 1 1 calc R
C12 C 0.4688(6) 0.4729(5) 0.22286(14) 0.0557(13) Uani 1 1 d .
H12A H 0.5512 0.5398 0.2182 0.067 Uiso 1 1 calc R
H12B H 0.5196 0.3985 0.2125 0.067 Uiso 1 1 calc R
C13 C 0.2949(6) 0.5007(4) 0.20302(12) 0.0445(11) Uani 1 1 d .
C14 C 0.1436(6) 0.4241(4) 0.22087(14) 0.0487(12) Uani 1 1 d .
C15 C -0.0119(7) 0.4478(6) 0.19392(14) 0.0633(15) Uani 1 1 d .
H15A H -0.0927 0.3783 0.1937 0.076 Uiso 1 1 calc R
H15B H -0.0772 0.5211 0.2009 0.076 Uiso 1 1 calc R
C16 C 0.0754(7) 0.4652(6) 0.15577(15) 0.0696(16) Uani 1 1 d .
H16A H 0.0409 0.3992 0.1393 0.083 Uiso 1 1 calc R
H16B H 0.0402 0.5432 0.1450 0.083 Uiso 1 1 calc R
C17 C 0.2794(6) 0.4625(5) 0.16279(13) 0.0525(12) Uani 1 1 d .
H17 H 0.3159 0.3759 0.1615 0.063 Uiso 1 1 calc R
C18 C 0.2529(7) 0.6392(4) 0.20623(14) 0.0574(13) Uani 1 1 d .
H18A H 0.3543 0.6863 0.1987 0.086 Uiso 1 1 calc R
H18B H 0.2244 0.6587 0.2313 0.086 Uiso 1 1 calc R
H18C H 0.1537 0.6589 0.1908 0.086 Uiso 1 1 calc R
C19 C 0.2558(9) 0.3236(5) 0.32832(17) 0.0754(17) Uani 1 1 d .
H19A H 0.1409 0.2910 0.3224 0.113 Uiso 1 1 calc R
H19B H 0.2844 0.3034 0.3533 0.113 Uiso 1 1 calc R
H19C H 0.3430 0.2883 0.3122 0.113 Uiso 1 1 calc R
C20 C 0.3838(7) 0.5306(5) 0.13345(13) 0.0563(13) Uani 1 1 d .
H20 H 0.3531 0.6183 0.1342 0.068 Uiso 1 1 calc R
C21 C 0.5833(6) 0.5166(5) 0.13554(13) 0.0524(12) Uani 1 1 d .
H21A H 0.6331 0.5797 0.1513 0.063 Uiso 1 1 calc R
H21B H 0.6137 0.4365 0.1456 0.063 Uiso 1 1 calc R
C22 C 0.3516(7) 0.4807(7) 0.09462(14) 0.0718(17) Uani 1 1 d .
H22A H 0.3421 0.3916 0.0947 0.086 Uiso 1 1 calc R
H22B H 0.2445 0.5154 0.0841 0.086 Uiso 1 1 calc R
C23 C 0.5160(7) 0.5227(5) 0.07338(14) 0.0613(14) Uani 1 1 d .
C24 C 0.5604(8) 0.4407(5) 0.04166(14) 0.0600(14) Uani 1 1 d .
H24 H 0.4699 0.4425 0.0224 0.072 Uiso 1 1 calc R
C25 C 0.7318(9) 0.3993(5) 0.02827(14) 0.0654(15) Uani 1 1 d .
C26 C 0.9076(8) 0.4311(6) 0.04585(17) 0.0804(18) Uani 1 1 d .
H26A H 0.9559 0.5032 0.0343 0.121 Uiso 1 1 calc R
H26B H 0.9884 0.3635 0.0429 0.121 Uiso 1 1 calc R
H26C H 0.8902 0.4469 0.0715 0.121 Uiso 1 1 calc R
C27 C 0.7456(11) 0.3618(7) -0.01187(17) 0.101(2) Uani 1 1 d .
H27A H 0.6294 0.3444 -0.0213 0.152 Uiso 1 1 calc R
H27B H 0.8185 0.2896 -0.0139 0.152 Uiso 1 1 calc R
H27C H 0.7977 0.4278 -0.0257 0.152 Uiso 1 1 calc R
C28 C -0.1147(9) 0.6235(6) 0.38499(16) 0.0769(18) Uani 1 1 d .
H28A H -0.1196 0.6461 0.4104 0.115 Uiso 1 1 calc R
H28B H -0.2217 0.5810 0.3784 0.115 Uiso 1 1 calc R
H28C H -0.1029 0.6964 0.3703 0.115 Uiso 1 1 calc R
C29 C 0.0024(10) 0.4164(6) 0.39844(17) 0.085(2) Uani 1 1 d .
H29A H 0.0964 0.3581 0.3947 0.128 Uiso 1 1 calc R
H29B H -0.1063 0.3835 0.3889 0.128 Uiso 1 1 calc R
H29C H -0.0107 0.4324 0.4242 0.128 Uiso 1 1 calc R
C30 C 0.1816(9) 0.2821(4) 0.22047(16) 0.0715(17) Uani 1 1 d .
H30A H 0.2959 0.2665 0.2311 0.107 Uiso 1 1 calc R
H30B H 0.1798 0.2526 0.1956 0.107 Uiso 1 1 calc R
H30C H 0.0922 0.2401 0.2345 0.107 Uiso 1 1 calc R
C31 C 0.6266(12) 0.7042(6) 0.0430(2) 0.106(3) Uani 1 1 d .
H31A H 0.6830 0.6509 0.0251 0.128 Uiso 1 1 calc R
H31B H 0.7129 0.7242 0.0618 0.128 Uiso 1 1 calc R
C32 C 0.5634(17) 0.8188(9) 0.0249(3) 0.167(5) Uani 1 1 d .
H32A H 0.5187 0.7995 0.0009 0.250 Uiso 1 1 calc R
H32B H 0.6600 0.8760 0.0228 0.250 Uiso 1 1 calc R
H32C H 0.4705 0.8550 0.0394 0.250 Uiso 1 1 calc R
O1 O 0.2208(7) 0.7204(4) 0.38430(12) 0.0935(15) Uani 1 1 d .
H1 H 0.3110 0.7514 0.3928 0.140 Uiso 1 1 calc R
O2 O 0.6523(5) 0.5282(4) 0.09962(9) 0.0682(11) Uani 1 1 d .
O3 O 0.4762(6) 0.6419(4) 0.05927(11) 0.0801(12) Uani 1 1 d .
O4 O 0.6200(6) 0.3178(3) 0.04988(11) 0.0759(12) Uani 1 1 d .

loop_
_atom_site_aniso_label
_atom_site_aniso_U_11
_atom_site_aniso_U_22
_atom_site_aniso_U_33
_atom_site_aniso_U_23
_atom_site_aniso_U_13
_atom_site_aniso_U_12
C1 0.048(3) 0.114(5) 0.064(4) 0.003(3) -0.010(3) -0.008(3)
C2 0.075(4) 0.123(6) 0.061(4) 0.005(4) -0.018(3) -0.012(4)
C3 0.064(4) 0.096(5) 0.054(3) 0.005(3) -0.001(3) -0.014(3)
C4 0.054(3) 0.069(3) 0.066(3) 0.006(3) 0.002(3) -0.008(3)
C5 0.046(3) 0.045(3) 0.057(3) 0.002(2) 0.005(2) -0.003(2)
C6 0.040(3) 0.058(3) 0.069(3) -0.002(3) 0.001(2) 0.001(2)
C7 0.034(3) 0.055(3) 0.069(3) -0.007(2) -0.001(2) 0.000(2)
C8 0.037(3) 0.039(2) 0.056(3) -0.007(2) -0.004(2) 0.003(2)
C9 0.037(2) 0.046(2) 0.060(3) -0.004(2) -0.003(2) -0.003(2)
C10 0.029(2) 0.056(3) 0.061(3) 0.002(2) 0.001(2) -0.003(2)
C11 0.032(3) 0.097(4) 0.062(3) -0.001(3) -0.001(2) 0.010(3)
C12 0.030(2) 0.075(4) 0.061(3) -0.006(3) -0.002(2) 0.005(2)
C13 0.034(2) 0.042(2) 0.058(3) -0.002(2) 0.001(2) 0.006(2)
C14 0.037(3) 0.044(3) 0.066(3) -0.005(2) -0.003(2) -0.002(2)
C15 0.033(3) 0.081(4) 0.076(4) -0.004(3) -0.002(2) -0.011(3)
C16 0.064(4) 0.083(4) 0.061(3) -0.012(3) -0.011(3) 0.000(3)
C17 0.048(3) 0.055(3) 0.054(3) 0.000(2) -0.007(2) 0.011(2)
C18 0.060(3) 0.040(2) 0.072(3) -0.002(2) 0.007(3) 0.002(3)
C19 0.077(4) 0.051(3) 0.099(4) 0.016(3) 0.013(4) 0.017(3)
C20 0.055(3) 0.061(3) 0.053(3) -0.002(2) -0.009(2) 0.006(3)
C21 0.046(3) 0.057(3) 0.055(3) -0.008(2) -0.002(2) -0.001(2)
C22 0.053(3) 0.106(5) 0.057(3) -0.007(3) -0.004(2) -0.006(3)
C23 0.059(3) 0.067(4) 0.058(3) 0.002(3) -0.013(3) -0.004(3)
C24 0.067(4) 0.065(3) 0.047(3) 0.009(2) -0.011(3) -0.006(3)
C25 0.076(4) 0.066(3) 0.054(3) 0.004(3) -0.003(3) 0.002(3)
C26 0.067(4) 0.097(5) 0.077(4) 0.004(3) -0.001(3) 0.008(4)
C27 0.119(6) 0.116(6) 0.069(4) -0.011(4) -0.007(4) 0.004(6)
C28 0.082(5) 0.093(5) 0.056(3) -0.012(3) 0.007(3) 0.013(4)
C29 0.090(5) 0.083(4) 0.082(4) 0.016(3) 0.009(4) -0.016(4)
C30 0.096(5) 0.037(3) 0.082(4) -0.009(3) 0.015(4) -0.006(3)
C31 0.128(7) 0.068(4) 0.123(6) 0.011(4) -0.002(6) -0.006(4)
C32 0.220(13) 0.112(7) 0.169(9) 0.054(7) -0.052(9) 0.001(8)
O1 0.120(4) 0.084(3) 0.077(3) -0.009(2) -0.011(3) -0.034(3)
O2 0.060(2) 0.098(3) 0.046(2) -0.0011(19) -0.0056(17) -0.005(2)
O3 0.083(3) 0.075(3) 0.082(3) 0.003(2) -0.006(2) 0.012(2)
O4 0.093(3) 0.061(2) 0.075(3) 0.0081(19) -0.016(2) -0.005(2)

loop_
_atom_type_symbol
_atom_type_description
_atom_type_scat_dispersion_real
_atom_type_scat_dispersion_imag
_atom_type_scat_source
C C 0.0033 0.0016 'International Tables Vol C Tables 4.2.6.8 and 6.1.1.4'
H H 0.0000 0.0000 'International Tables Vol C Tables 4.2.6.8 and 6.1.1.4'
O O 0.0106 0.0060 'International Tables Vol C Tables 4.2.6.8 and 6.1.1.4'

loop_
_geom_angle_atom_site_label_1
_geom_angle_atom_site_label_2
_geom_angle_atom_site_label_3
_geom_angle
C10 C1 C2 113.5(5)
C10 C1 H1A 108.9
C2 C1 H1A 108.9
C10 C1 H1B 108.9
C2 C1 H1B 108.9
H1A C1 H1B 107.7
C3 C2 C1 110.7(5)
C3 C2 H2A 109.5
C1 C2 H2A 109.5
C3 C2 H2B 109.5
C1 C2 H2B 109.5
H2A C2 H2B 108.1
O1 C3 C4 108.8(5)
O1 C3 C2 110.4(6)
C4 C3 C2 111.8(5)
O1 C3 H3 108.6
C4 C3 H3 108.6
C2 C3 H3 108.6
C3 C4 C29 109.2(5)
C3 C4 C28 108.3(5)
C29 C4 C28 105.3(5)
C3 C4 C5 109.8(4)
C29 C4 C5 115.2(5)
C28 C4 C5 108.8(4)
C6 C5 C10 111.6(4)
C6 C5 C4 113.7(4)
C10 C5 C4 117.4(4)
C6 C5 H5 104.1
C10 C5 H5 104.1
C4 C5 H5 104.1
C7 C6 C5 113.3(4)
C7 C6 H6A 108.9
C5 C6 H6A 108.9
C7 C6 H6B 108.9
C5 C6 H6B 108.9
H6A C6 H6B 107.7
C8 C7 C6 125.2(5)
C8 C7 H7 117.4
C6 C7 H7 117.4
C7 C8 C14 122.7(4)
C7 C8 C9 120.5(4)
C14 C8 C9 116.7(4)
C11 C9 C10 115.4(4)
C11 C9 C8 112.6(4)
C10 C9 C8 111.5(4)
C11 C9 H9 105.5
C10 C9 H9 105.5
C8 C9 H9 105.5
C1 C10 C9 109.0(4)
C1 C10 C5 109.0(4)
C9 C10 C5 106.8(4)
C1 C10 C19 110.0(5)
C9 C10 C19 109.3(4)
C5 C10 C19 112.7(4)
C9 C11 C12 117.2(4)
C9 C11 H11A 108.0
C12 C11 H11A 108.0
C9 C11 H11B 108.0
C12 C11 H11B 108.0
H11A C11 H11B 107.2
C13 C12 C11 114.3(4)
C13 C12 H12A 108.7
C11 C12 H12A 108.7
C13 C12 H12B 108.7
C11 C12 H12B 108.7
H12A C12 H12B 107.6
C17 C13 C12 117.8(4)
C17 C13 C18 108.8(4)
C12 C13 C18 109.5(4)
C17 C13 C14 101.6(4)
C12 C13 C14 109.1(4)
C18 C13 C14 109.8(4)
C8 C14 C15 116.3(4)
C8 C14 C13 112.3(4)
C15 C14 C13 101.6(4)
C8 C14 C30 106.7(4)
C15 C14 C30 107.1(4)
C13 C14 C30 112.8(4)
C16 C15 C14 105.5(4)
C16 C15 H15A 110.6
C14 C15 H15A 110.6
C16 C15 H15B 110.6
C14 C15 H15B 110.6
H15A C15 H15B 108.8
C17 C16 C15 105.6(4)
C17 C16 H16A 110.6
C15 C16 H16A 110.6
C17 C16 H16B 110.6
C15 C16 H16B 110.6
H16A C16 H16B 108.7
C20 C17 C13 120.2(4)
C20 C17 C16 112.7(4)
C13 C17 C16 103.2(4)
C20 C17 H17 106.6
C13 C17 H17 106.6
C16 C17 H17 106.6
C13 C18 H18A 109.5
C13 C18 H18B 109.5
H18A C18 H18B 109.5
C13 C18 H18C 109.5
H18A C18 H18C 109.5
H18B C18 H18C 109.5
C10 C19 H19A 109.5
C10 C19 H19B 109.5
H19A C19 H19B 109.5
C10 C19 H19C 109.5
H19A C19 H19C 109.5
H19B C19 H19C 109.5
C21 C20 C17 115.5(4)
C21 C20 C22 99.7(4)
C17 C20 C22 113.3(5)
C21 C20 H20 109.3
C17 C20 H20 109.3
C22 C20 H20 109.3
O2 C21 C20 108.1(4)
O2 C21 H21A 110.1
C20 C21 H21A 110.1
O2 C21 H21B 110.1
C20 C21 H21B 110.1
H21A C21 H21B 108.4
C23 C22 C20 103.5(5)
C23 C22 H22A 111.1
C20 C22 H22A 111.1
C23 C22 H22B 111.1
C20 C22 H22B 111.1
H22A C22 H22B 109.0
O2 C23 O3 111.2(4)
O2 C23 C24 112.7(5)
O3 C23 C24 108.0(4)
O2 C23 C22 105.2(4)
O3 C23 C22 106.4(5)
C24 C23 C22 113.2(5)
O4 C24 C25 60.4(4)
O4 C24 C23 117.4(4)
C25 C24 C23 130.0(5)
O4 C24 H24 112.7
C25 C24 H24 112.7
C23 C24 H24 112.7
O4 C25 C24 59.3(4)
O4 C25 C26 114.7(5)
C24 C25 C26 124.6(5)
O4 C25 C27 113.4(5)
C24 C25 C27 117.8(5)
C26 C25 C27 114.1(6)
C25 C26 H26A 109.5
C25 C26 H26B 109.5
H26A C26 H26B 109.5
C25 C26 H26C 109.5
H26A C26 H26C 109.5
H26B C26 H26C 109.5
C25 C27 H27A 109.5
C25 C27 H27B 109.5
H27A C27 H27B 109.5
C25 C27 H27C 109.5
H27A C27 H27C 109.5
H27B C27 H27C 109.5
C4 C28 H28A 109.5
C4 C28 H28B 109.5
H28A C28 H28B 109.5
C4 C28 H28C 109.5
H28A C28 H28C 109.5
H28B C28 H28C 109.5
C4 C29 H29A 109.5
C4 C29 H29B 109.5
H29A C29 H29B 109.5
C4 C29 H29C 109.5
H29A C29 H29C 109.5
H29B C29 H29C 109.5
C14 C30 H30A 109.5
C14 C30 H30B 109.5
H30A C30 H30B 109.5
C14 C30 H30C 109.5
H30A C30 H30C 109.5
H30B C30 H30C 109.5
O3 C31 C32 108.7(8)
O3 C31 H31A 109.9
C32 C31 H31A 109.9
O3 C31 H31B 109.9
C32 C31 H31B 109.9
H31A C31 H31B 108.3
C31 C32 H32A 109.5
C31 C32 H32B 109.5
H32A C32 H32B 109.5
C31 C32 H32C 109.5
H32A C32 H32C 109.5
H32B C32 H32C 109.5
C3 O1 H1 109.5
C23 O2 C21 110.9(4)
C23 O3 C31 114.0(5)
C24 O4 C25 60.3(3)

loop_
_geom_bond_atom_site_label_1
_geom_bond_atom_site_label_2
_geom_bond_distance
C1 C10 1.533(7)
C1 C2 1.536(8)
C1 H1A 0.9700
C1 H1B 0.9700
C2 C3 1.522(9)
C2 H2A 0.9700
C2 H2B 0.9700
C3 O1 1.425(7)
C3 C4 1.509(8)
C3 H3 0.9800
C4 C29 1.543(8)
C4 C28 1.556(8)
C4 C5 1.553(7)
C5 C6 1.534(7)
C5 C10 1.548(7)
C5 H5 0.9800
C6 C7 1.479(7)
C6 H6A 0.9700
C6 H6B 0.9700
C7 C8 1.331(7)
C7 H7 0.9300
C8 C14 1.500(7)
C8 C9 1.536(6)
C9 C11 1.529(7)
C9 C10 1.543(7)
C9 H9 0.9800
C10 C19 1.556(7)
C11 C12 1.550(7)
C11 H11A 0.9700
C11 H11B 0.9700
C12 C13 1.527(6)
C12 H12A 0.9700
C12 H12B 0.9700
C13 C17 1.527(6)
C13 C18 1.540(7)
C13 C14 1.554(6)
C14 C15 1.551(7)
C14 C30 1.568(7)
C15 C16 1.549(8)
C15 H15A 0.9700
C15 H15B 0.9700
C16 C17 1.560(7)
C16 H16A 0.9700
C16 H16B 0.9700
C17 C20 1.519(7)
C17 H17 0.9800
C18 H18A 0.9600
C18 H18B 0.9600
C18 H18C 0.9600
C19 H19A 0.9600
C19 H19B 0.9600
C19 H19C 0.9600
C20 C21 1.514(7)
C20 C22 1.534(7)
C20 H20 0.9800
C21 O2 1.414(6)
C21 H21A 0.9700
C21 H21B 0.9700
C22 C23 1.530(8)
C22 H22A 0.9700
C22 H22B 0.9700
C23 O2 1.405(6)
C23 O3 1.423(7)
C23 C24 1.497(8)
C24 O4 1.438(7)
C24 C25 1.452(8)
C24 H24 0.9800
C25 O4 1.453(7)
C25 C26 1.513(8)
C25 C27 1.521(8)
C26 H26A 0.9600
C26 H26B 0.9600
C26 H26C 0.9600
C27 H27A 0.9600
C27 H27B 0.9600
C27 H27C 0.9600
C28 H28A 0.9600
C28 H28B 0.9600
C28 H28C 0.9600
C29 H29A 0.9600
C29 H29B 0.9600
C29 H29C 0.9600
C30 H30A 0.9600
C30 H30B 0.9600
C30 H30C 0.9600
C31 O3 1.447(9)
C31 C32 1.486(11)
C31 H31A 0.9700
C31 H31B 0.9700
C32 H32A 0.9600
C32 H32B 0.9600
C32 H32C 0.9600
O1 H1 0.8200

loop_
_geom_torsion_atom_site_label_1
_geom_torsion_atom_site_label_2
_geom_torsion_atom_site_label_3
_geom_torsion_atom_site_label_4
_geom_torsion
C10 C1 C2 C3 -57.6(8)
C1 C2 C3 O1 -61.7(7)
C1 C2 C3 C4 59.6(7)
O1 C3 C4 C29 -164.8(5)
C2 C3 C4 C29 73.1(6)
O1 C3 C4 C28 -50.6(6)
C2 C3 C4 C28 -172.8(5)
O1 C3 C4 C5 68.0(6)
C2 C3 C4 C5 -54.1(6)
C3 C4 C5 C6 -177.6(5)
C29 C4 C5 C6 58.7(6)
C28 C4 C5 C6 -59.2(6)
C3 C4 C5 C10 49.5(6)
C29 C4 C5 C10 -74.2(6)
C28 C4 C5 C10 167.8(4)
C10 C5 C6 C7 -39.2(6)
C4 C5 C6 C7 -174.9(4)
C5 C6 C7 C8 8.3(7)
C6 C7 C8 C14 174.0(5)
C6 C7 C8 C9 -1.7(8)
C7 C8 C9 C11 157.5(5)
C14 C8 C9 C11 -18.4(6)
C7 C8 C9 C10 25.9(6)
C14 C8 C9 C10 -150.0(4)
C2 C1 C10 C9 165.7(5)
C2 C1 C10 C5 49.4(7)
C2 C1 C10 C19 -74.6(7)
C11 C9 C10 C1 58.1(6)
C8 C9 C10 C1 -171.8(4)
C11 C9 C10 C5 175.8(4)
C8 C9 C10 C5 -54.1(5)
C11 C9 C10 C19 -62.1(6)
C8 C9 C10 C19 68.0(5)
C6 C5 C10 C1 179.6(4)
C4 C5 C10 C1 -46.5(6)
C6 C5 C10 C9 62.1(5)
C4 C5 C10 C9 -164.1(4)
C6 C5 C10 C19 -58.0(6)
C4 C5 C10 C19 75.8(6)
C10 C9 C11 C12 173.4(4)
C8 C9 C11 C12 43.9(7)
C9 C11 C12 C13 -14.2(7)
C11 C12 C13 C17 -152.8(5)
C11 C12 C13 C18 82.3(5)
C11 C12 C13 C14 -37.8(6)
C7 C8 C14 C15 33.6(7)
C9 C8 C14 C15 -150.6(4)
C7 C8 C14 C13 150.1(5)
C9 C8 C14 C13 -34.1(5)
C7 C8 C14 C30 -85.8(6)
C9 C8 C14 C30 90.0(5)
C17 C13 C14 C8 -171.5(4)
C12 C13 C14 C8 63.5(5)
C18 C13 C14 C8 -56.5(5)
C17 C13 C14 C15 -46.5(4)
C12 C13 C14 C15 -171.5(4)
C18 C13 C14 C15 68.5(5)
C17 C13 C14 C30 67.9(5)
C12 C13 C14 C30 -57.1(5)
C18 C13 C14 C30 -177.1(4)
C8 C14 C15 C16 153.6(5)
C13 C14 C15 C16 31.3(5)
C30 C14 C15 C16 -87.2(5)
C14 C15 C16 C17 -4.9(6)
C12 C13 C17 C20 -70.9(6)
C18 C13 C17 C20 54.4(6)
C14 C13 C17 C20 170.1(4)
C12 C13 C17 C16 162.5(4)
C18 C13 C17 C16 -72.2(5)
C14 C13 C17 C16 43.6(5)
C15 C16 C17 C20 -155.2(5)
C15 C16 C17 C13 -24.0(6)
C13 C17 C20 C21 66.3(6)
C16 C17 C20 C21 -171.7(5)
C13 C17 C20 C22 -179.6(4)
C16 C17 C20 C22 -57.6(6)
C17 C20 C21 O2 151.2(4)
C22 C20 C21 O2 29.5(6)
C21 C20 C22 C23 -34.7(6)
C17 C20 C22 C23 -158.0(5)
C20 C22 C23 O2 29.3(6)
C20 C22 C23 O3 -88.8(5)
C20 C22 C23 C24 152.8(5)
O2 C23 C24 O4 51.6(7)
O3 C23 C24 O4 174.8(5)
C22 C23 C24 O4 -67.6(6)
O2 C23 C24 C25 -21.5(8)
O3 C23 C24 C25 101.7(6)
C22 C23 C24 C25 -140.7(6)
C23 C24 C25 O4 102.4(6)
O4 C24 C25 C26 -100.5(6)
C23 C24 C25 C26 1.9(9)
O4 C24 C25 C27 102.1(6)
C23 C24 C25 C27 -155.5(6)
O3 C23 O2 C21 103.9(5)
C24 C23 O2 C21 -134.7(5)
C22 C23 O2 C21 -10.9(6)
C20 C21 O2 C23 -12.4(6)
O2 C23 O3 C31 57.1(7)
C24 C23 O3 C31 -67.0(6)
C22 C23 O3 C31 171.1(5)
C32 C31 O3 C23 172.3(6)
C23 C24 O4 C25 -122.5(6)
C26 C25 O4 C24 116.9(5)
C27 C25 O4 C24 -109.5(6)
